data_4121235
loop_
_publ_author_name
'Lujia Liu'
'Kristina Konstas'
'Matthew R. Hill'
'Shane G. Telfer'

_publ_section_title
;
 Programmed Pore Architectures in Modular Quaternary Metal-Organic
 Frameworks
;
_journal_name_full 'Journal of the American Chemical Society'
_journal_page_first 17731
_journal_page_last 17734
_journal_paper_doi 10.1021/ja4100244
_journal_volume 135
_journal_year 2013
_chemical_formula_sum 'C47 H25 N O13 Zn4'
_chemical_formula_weight 1073.16
_chemical_name_systematic
;
 ?
;
_space_group_crystal_system cubic
_space_group_IT_number 220
_space_group_name_Hall 'I -4bd 2c 3'
_space_group_name_H-M_alt 'I -4 3 d'
_symmetry_space_group_name_Hall 'I -4bd 2c 3'
_symmetry_space_group_name_H-M 'I -4 3 d'
_atom_sites_solution_hydrogens geom
_audit_creation_method SHELXL-2013
_cell_angle_alpha 90
_cell_angle_beta 90
_cell_angle_gamma 90
_cell_formula_units_Z 48
_cell_length_a 60.2289(7)
_cell_length_b 60.2289(7)
_cell_length_c 60.2289(7)
_cell_measurement_reflns_used 123774
_cell_measurement_temperature 293(2)
_cell_measurement_theta_max 72.09
_cell_measurement_theta_min 6.58
_cell_volume 218482(4)
_computing_cell_refinement 'FSProcess in Process-Auto (Rigaku, 1998)'
_computing_data_collection 'CrystalClear (Rigaku, 2005)'
_computing_data_reduction 'FSProcess in Process-Auto (Rigaku, 1998)'
_computing_structure_refinement 'SHELXL-97 (Sheldrick, 1997)'
_computing_structure_solution 'SHELXS97 (Sheldrick, 2008)'
_diffrn_ambient_temperature 293(2)
_diffrn_detector_area_resol_mean 10
_diffrn_measured_fraction_theta_full 0.937
_diffrn_measured_fraction_theta_max 0.995
_diffrn_measurement_device_type 'Rigaku Spider'
_diffrn_measurement_method \w-scans
_diffrn_radiation_monochromator 'Rigaku VariMax-HF Confocal Optical System'
_diffrn_radiation_type CuK\a
_diffrn_radiation_wavelength 1.54178
_diffrn_reflns_av_R_equivalents 0.0413
_diffrn_reflns_av_unetI/netI 0.0432
_diffrn_reflns_Laue_measured_fraction_full 0.937
_diffrn_reflns_Laue_measured_fraction_max 0.995
_diffrn_reflns_limit_h_max 70
_diffrn_reflns_limit_h_min -41
_diffrn_reflns_limit_k_max 67
_diffrn_reflns_limit_k_min -69
_diffrn_reflns_limit_l_max 54
_diffrn_reflns_limit_l_min -41
_diffrn_reflns_number 241351
_diffrn_reflns_point_group_measured_fraction_full 0.937
_diffrn_reflns_point_group_measured_fraction_max 0.995
_diffrn_reflns_theta_full 67.679
_diffrn_reflns_theta_max 65.050
_diffrn_reflns_theta_min 6.574
_diffrn_source 'Rigaku MM007 rotating anode'
_exptl_absorpt_coefficient_mu 0.737
_exptl_absorpt_correction_T_max 1.00
_exptl_absorpt_correction_T_min 0.55
_exptl_absorpt_correction_type multi-scan
_exptl_absorpt_process_details '(ABSCOR; Higashi, 1995)'
_exptl_crystal_colour 'pale yellow'
_exptl_crystal_density_diffrn 0.392
_exptl_crystal_description block
_exptl_crystal_F_000 25824
_exptl_crystal_size_max 0.994
_exptl_crystal_size_mid 0.841
_exptl_crystal_size_min 0.630
_refine_diff_density_max 0.721
_refine_diff_density_min -0.552
_refine_diff_density_rms 0.105
_refine_ls_abs_structure_details
;
 Refined as an inversion twin.
;
_refine_ls_abs_structure_Flack 0.68(5)
_refine_ls_extinction_method none
_refine_ls_goodness_of_fit_ref 1.045
_refine_ls_hydrogen_treatment constr
_refine_ls_matrix_type full
_refine_ls_number_parameters 698
_refine_ls_number_reflns 30774
_refine_ls_number_restraints 460
_refine_ls_restrained_S_all 1.098
_refine_ls_R_factor_all 0.1148
_refine_ls_R_factor_gt 0.0885
_refine_ls_shift/su_max 0.001
_refine_ls_shift/su_mean 0.000
_refine_ls_structure_factor_coef Fsqd
_refine_ls_weighting_details
;
 w=1/[\s^2^(Fo^2^)+(0.1955P)^2^]
 where P=(Fo^2^+2Fc^2^)/3
;
_refine_ls_weighting_scheme calc
_refine_ls_wR_factor_gt 0.2526
_refine_ls_wR_factor_ref 0.2854
_reflns_Friedel_coverage 0.939
_reflns_Friedel_fraction_full 0.937
_reflns_Friedel_fraction_max 0.995
_reflns_number_gt 20892
_reflns_number_total 30774
_reflns_threshold_expression 'I > 2\s(I)'
_cod_data_source_file ja4100244_si_002_2.cif
_cod_data_source_block MUF-7b
_cod_original_cell_volume 218482(8)
_cod_database_code 4121235
_shelx_space_group_comment
;
The symmetry employed for this shelxl refinement is uniquely defined
by the following loop, which should always be used as a source of
symmetry information in preference to the above space-group names.
They are only intended as comments.
;
_shelx_estimated_absorpt_t_min 0.528
_shelx_estimated_absorpt_t_max 0.654
_shelxl_version_number 2013-2

loop_
_space_group_symop_operation_xyz
'x, y, z'
'-x+1/2, -y, z+1/2'
'-x, y+1/2, -z+1/2'
'x+1/2, -y+1/2, -z'
'z, x, y'
'z+1/2, -x+1/2, -y'
'-z+1/2, -x, y+1/2'
'-z, x+1/2, -y+1/2'
'y, z, x'
'-y, z+1/2, -x+1/2'
'y+1/2, -z+1/2, -x'
'-y+1/2, -z, x+1/2'
'y+1/4, x+1/4, z+1/4'
'-y+1/4, -x+3/4, z+3/4'
'y+3/4, -x+1/4, -z+3/4'
'-y+3/4, x+3/4, -z+1/4'
'x+1/4, z+1/4, y+1/4'
'-x+3/4, z+3/4, -y+1/4'
'-x+1/4, -z+3/4, y+3/4'
'x+3/4, -z+1/4, -y+3/4'
'z+1/4, y+1/4, x+1/4'
'z+3/4, -y+1/4, -x+3/4'
'-z+3/4, y+3/4, -x+1/4'
'-z+1/4, -y+3/4, x+3/4'
'x+1/2, y+1/2, z+1/2'
'-x+1, -y+1/2, z+1'
'-x+1/2, y+1, -z+1'
'x+1, -y+1, -z+1/2'
'z+1/2, x+1/2, y+1/2'
'z+1, -x+1, -y+1/2'
'-z+1, -x+1/2, y+1'
'-z+1/2, x+1, -y+1'
'y+1/2, z+1/2, x+1/2'
'-y+1/2, z+1, -x+1'
'y+1, -z+1, -x+1/2'
'-y+1, -z+1/2, x+1'
'y+3/4, x+3/4, z+3/4'
'-y+3/4, -x+5/4, z+5/4'
'y+5/4, -x+3/4, -z+5/4'
'-y+5/4, x+5/4, -z+3/4'
'x+3/4, z+3/4, y+3/4'
'-x+5/4, z+5/4, -y+3/4'
'-x+3/4, -z+5/4, y+5/4'
'x+5/4, -z+3/4, -y+5/4'
'z+3/4, y+3/4, x+3/4'
'z+5/4, -y+3/4, -x+5/4'
'-z+5/4, y+5/4, -x+3/4'
'-z+3/4, -y+5/4, x+5/4'

loop_
_atom_site_label
_atom_site_type_symbol
_atom_site_fract_x
_atom_site_fract_y
_atom_site_fract_z
_atom_site_U_iso_or_equiv
_atom_site_adp_type
_atom_site_occupancy
_atom_site_site_symmetry_order
_atom_site_calc_flag
_atom_site_refinement_flags_posn
_atom_site_refinement_flags_adp
_atom_site_refinement_flags_occupancy
Zn1 Zn 0.03759(2) 0.09002(2) 0.25814(2) 0.0632(3) Uani 1 1 d . . .
Zn2 Zn 0.00889(2) 0.12407(2) 0.28742(2) 0.0739(3) Uani 1 1 d . . .
Zn3 Zn -0.01476(2) 0.08690(2) 0.25866(2) 0.0673(3) Uani 1 1 d . . .
Zn4 Zn 0.00876(2) 0.12785(2) 0.23516(2) 0.0743(3) Uani 1 1 d . . .
O1 O 0.01044(8) 0.10719(7) 0.25968(8) 0.0631(11) Uani 1 1 d . U .
O72 O 0.03539(15) 0.12062(15) 0.30366(16) 0.144(3) Uani 1 1 d . U .
O71 O 0.05671(13) 0.09567(13) 0.28318(13) 0.116(2) Uani 1 1 d . U .
O61 O -0.03358(12) 0.09267(12) 0.23268(13) 0.113(2) Uani 1 1 d . U .
O62 O -0.01913(14) 0.12481(14) 0.21975(15) 0.135(3) Uani 1 1 d . U .
O52 O -0.03440(14) 0.09047(15) 0.28349(14) 0.136(3) Uani 1 1 d . U .
O51 O -0.01907(14) 0.11941(14) 0.30174(16) 0.139(3) Uani 1 1 d . U .
O11 O 0.00750(13) 0.15857(9) 0.24452(12) 0.109(2) Uani 1 1 d . U .
O12 O 0.00706(12) 0.15640(10) 0.28159(12) 0.1000(19) Uani 1 1 d . U .
O22 O -0.00502(11) 0.05670(9) 0.25589(13) 0.105(2) Uani 1 1 d . U .
O21 O 0.03257(11) 0.05782(9) 0.25581(11) 0.0963(18) Uani 1 1 d . U .
O31 O 0.05437(12) 0.09737(11) 0.23178(11) 0.106(2) Uani 1 1 d . U .
O32 O 0.03394(15) 0.12520(15) 0.21624(14) 0.135(3) Uani 1 1 d . U .
C71 C 0.0534(2) 0.1096(2) 0.2996(2) 0.122(4) Uani 1 1 d . U .
C72 C 0.0710(2) 0.11131(17) 0.3164(2) 0.116(4) Uani 1 1 d . U .
C75 C 0.1052(2) 0.11659(19) 0.3471(2) 0.130(4) Uani 1 1 d . U .
C85 C 0.1239(2) 0.1185(2) 0.3635(2) 0.143(5) Uani 1 1 d . U .
C86 C 0.1250(2) 0.1381(2) 0.3778(2) 0.145(5) Uani 1 1 d . U .
H86 H 0.1143 0.1492 0.3764 0.174 Uiso 1 1 calc R U .
C84 C 0.1389(2) 0.1020(2) 0.3665(2) 0.140(5) Uani 1 1 d . U .
H84 H 0.1383 0.0896 0.3573 0.168 Uiso 1 1 calc R U .
C83 C 0.1556(2) 0.1031(2) 0.3830(2) 0.138(5) Uani 1 1 d . U .
C65 C -0.0851(2) 0.11479(19) 0.1723(2) 0.124(4) Uani 1 1 d . U .
C62 C -0.05156(18) 0.11147(18) 0.20398(18) 0.109(3) Uani 1 1 d . U .
C61 C -0.03397(18) 0.10918(19) 0.22010(19) 0.105(3) Uani 1 1 d . U .
C51 C -0.03477(19) 0.1054(2) 0.2985(2) 0.113(3) Uani 1 1 d . U .
C52 C -0.05342(18) 0.10628(19) 0.31364(19) 0.114(3) Uani 1 1 d . U .
C57 C -0.0711(3) 0.0925(3) 0.3115(3) 0.183(6) Uani 1 1 d . U .
H57 H -0.0709 0.0815 0.3007 0.219 Uiso 1 1 calc R U .
C56 C -0.0895(3) 0.0946(3) 0.3251(3) 0.178(6) Uani 1 1 d . U .
H56 H -0.1019 0.0860 0.3218 0.214 Uiso 1 1 calc R U .
C55 C -0.0906(2) 0.1075(2) 0.3418(2) 0.130(4) Uani 1 1 d . U .
C54 C -0.0724(3) 0.1203(3) 0.3446(3) 0.165(6) Uani 1 1 d . U .
H54 H -0.0723 0.1302 0.3565 0.199 Uiso 1 1 calc R U .
C53 C -0.0550(2) 0.1198(2) 0.3317(3) 0.170(6) Uani 1 1 d . U .
H53 H -0.0432 0.1292 0.3350 0.204 Uiso 1 1 calc R U .
C81 C -0.1097(2) 0.1082(2) 0.3568(2) 0.130(4) Uani 1 1 d . U .
C82 C -0.1277(2) 0.0938(2) 0.3546(2) 0.140(5) Uani 1 1 d . U .
H82 H -0.1265 0.0827 0.3439 0.168 Uiso 1 1 calc R U .
C11 C 0.00641(17) 0.16741(13) 0.26369(18) 0.090(2) Uani 1 1 d . U .
C12 C 0.00500(19) 0.19171(13) 0.26531(19) 0.103(3) Uani 1 1 d . U .
C13 C 0.0042(2) 0.20446(17) 0.2470(2) 0.128(4) Uani 1 1 d . U .
H13 H 0.0053 0.1979 0.2331 0.153 Uiso 1 1 calc R U .
C14 C 0.0016(2) 0.22752(18) 0.2487(2) 0.131(4) Uani 1 1 d . U .
C15 C 0.0010(2) 0.23790(16) 0.2697(2) 0.116(3) Uani 1 1 d . U .
C16 C 0.0021(3) 0.22504(18) 0.2879(2) 0.143(5) Uani 1 1 d . U .
H16 H 0.0022 0.2314 0.3019 0.172 Uiso 1 1 calc R U .
C17 C 0.0031(3) 0.20233(19) 0.2856(2) 0.137(4) Uani 1 1 d . U .
H17 H 0.0026 0.1937 0.2983 0.164 Uiso 1 1 calc R U .
C21 C 0.01395(16) 0.04754(12) 0.25440(16) 0.083(2) Uani 1 1 d . U .
C22 C 0.01442(15) 0.02314(11) 0.25241(15) 0.080(2) Uani 1 1 d . U .
C42 C 0.1094(2) 0.1416(2) 0.1303(2) 0.128(4) Uani 1 1 d . U .
H42 H 0.0970 0.1506 0.1317 0.153 Uiso 1 1 calc R U .
C41 C 0.1126(2) 0.1246(2) 0.1457(2) 0.124(4) Uani 1 1 d . U .
C35 C 0.0971(2) 0.1207(2) 0.16365(19) 0.121(4) Uani 1 1 d . U .
C32 C 0.06687(18) 0.11487(16) 0.19918(18) 0.106(3) Uani 1 1 d . U .
C31 C 0.05061(19) 0.11243(18) 0.21706(18) 0.102(3) Uani 1 1 d . U .
C23 C 0.03363(17) 0.01131(13) 0.25159(19) 0.102(3) Uani 1 1 d . U .
H23 H 0.0471 0.0187 0.2532 0.122 Uiso 1 1 calc R U .
C24 C -0.00491(19) 0.01177(15) 0.2510(2) 0.126(4) Uani 1 1 d . U .
H24 H -0.0183 0.0194 0.2512 0.151 Uiso 1 1 calc R U .
C37B C 0.0592(4) 0.1252(4) 0.1791(3) 0.107(6) Uani 0.58(2) 1 d . U P
H37B H 0.0445 0.1300 0.1779 0.128 Uiso 0.58(2) 1 calc R U P
C34B C 0.1030(3) 0.1096(3) 0.1827(3) 0.097(6) Uani 0.58(2) 1 d . U P
H34B H 0.1171 0.1036 0.1838 0.116 Uiso 0.58(2) 1 calc R U P
C33A C 0.0799(4) 0.0982(5) 0.1917(4) 0.098(8) Uani 0.42(2) 1 d . U P
H33A H 0.0795 0.0844 0.1986 0.118 Uiso 0.42(2) 1 calc R U P
C36B C 0.0743(3) 0.1281(4) 0.1608(4) 0.111(7) Uani 0.58(2) 1 d . U P
H36B H 0.0697 0.1345 0.1476 0.133 Uiso 0.58(2) 1 calc R U P
C34A C 0.0945(5) 0.1018(5) 0.1732(5) 0.109(9) Uani 0.42(2) 1 d . U P
H34A H 0.1024 0.0898 0.1678 0.131 Uiso 0.42(2) 1 calc R U P
C33B C 0.0884(3) 0.1071(3) 0.2006(3) 0.096(6) Uani 0.58(2) 1 d . U P
H33B H 0.0932 0.1002 0.2136 0.115 Uiso 0.58(2) 1 calc R U P
C37A C 0.0691(5) 0.1351(5) 0.1884(5) 0.109(9) Uani 0.42(2) 1 d . U P
H37A H 0.0597 0.1466 0.1925 0.131 Uiso 0.42(2) 1 calc R U P
C36A C 0.0843(5) 0.1390(5) 0.1722(5) 0.116(10) Uani 0.42(2) 1 d . U P
H36A H 0.0865 0.1533 0.1667 0.139 Uiso 0.42(2) 1 calc R U P
C67A C -0.0476(6) 0.1207(5) 0.1815(6) 0.127(11) Uani 0.41(2) 1 d . U P
H67A H -0.0334 0.1258 0.1782 0.152 Uiso 0.41(2) 1 calc R U P
C66A C -0.0626(6) 0.1220(5) 0.1664(6) 0.118(10) Uani 0.41(2) 1 d . U P
H66A H -0.0593 0.1273 0.1523 0.142 Uiso 0.41(2) 1 calc R U P
C67B C -0.0556(3) 0.1309(3) 0.1937(3) 0.101(6) Uani 0.59(2) 1 d . U P
H67B H -0.0473 0.1434 0.1974 0.121 Uiso 0.59(2) 1 calc R U P
C64A C -0.0886(5) 0.1044(5) 0.1922(5) 0.103(9) Uani 0.41(2) 1 d . U P
H64A H -0.1022 0.0976 0.1952 0.124 Uiso 0.41(2) 1 calc R U P
C63B C -0.0649(3) 0.0932(3) 0.1990(3) 0.102(6) Uani 0.59(2) 1 d . U P
H63B H -0.0629 0.0798 0.2064 0.122 Uiso 0.59(2) 1 calc R U P
C66B C -0.0717(3) 0.1323(3) 0.1777(3) 0.106(6) Uani 0.59(2) 1 d . U P
H66B H -0.0736 0.1458 0.1703 0.127 Uiso 0.59(2) 1 calc R U P
C64B C -0.0816(3) 0.0954(4) 0.1827(3) 0.098(6) Uani 0.59(2) 1 d . U P
H64B H -0.0903 0.0831 0.1791 0.117 Uiso 0.59(2) 1 calc R U P
C63A C -0.0721(5) 0.1039(5) 0.2078(6) 0.113(4) Uani 0.41(2) 1 d . U P
H63A H -0.0753 0.0981 0.2217 0.136 Uiso 0.41(2) 1 calc R U P
C77A C 0.0661(4) 0.1208(4) 0.3385(4) 0.116(7) Uani 0.63(3) 1 d . U P
H77A H 0.0517 0.1256 0.3415 0.140 Uiso 0.63(3) 1 calc R U P
C76A C 0.0816(4) 0.1226(4) 0.3545(4) 0.122(7) Uani 0.63(3) 1 d . U P
H76A H 0.0783 0.1272 0.3688 0.146 Uiso 0.63(3) 1 calc R U P
C74A C 0.1109(5) 0.1075(4) 0.3257(5) 0.124(8) Uani 0.63(3) 1 d . U P
H74A H 0.1255 0.1038 0.3222 0.149 Uiso 0.63(3) 1 calc R U P
C73A C 0.0936(4) 0.1046(4) 0.3103(4) 0.112(7) Uani 0.63(3) 1 d . U P
H73A H 0.0965 0.0985 0.2964 0.135 Uiso 0.63(3) 1 calc R U P
C74B C 0.1037(5) 0.0994(5) 0.3331(5) 0.078(8) Uani 0.37(3) 1 d . U P
H74B H 0.1146 0.0885 0.3340 0.093 Uiso 0.37(3) 1 calc R U P
C76B C 0.0893(5) 0.1306(5) 0.3458(5) 0.086(9) Uani 0.37(3) 1 d . U P
H76B H 0.0891 0.1426 0.3556 0.104 Uiso 0.37(3) 1 calc R U P
C73B C 0.0880(5) 0.0967(5) 0.3182(5) 0.088(9) Uani 0.37(3) 1 d . U P
H73B H 0.0885 0.0845 0.3087 0.106 Uiso 0.37(3) 1 calc R U P
C77B C 0.0722(5) 0.1284(5) 0.3302(5) 0.085(9) Uani 0.37(3) 1 d . U P
H77B H 0.0613 0.1393 0.3295 0.102 Uiso 0.37(3) 1 calc R U P
N1 N 0.0008(4) 0.23920(17) 0.2293(2) 0.258(12) Uani 1 1 d . . .

loop_
_atom_site_aniso_label
_atom_site_aniso_U_11
_atom_site_aniso_U_22
_atom_site_aniso_U_33
_atom_site_aniso_U_23
_atom_site_aniso_U_13
_atom_site_aniso_U_12
Zn1 0.0699(6) 0.0456(4) 0.0739(6) -0.0027(4) 0.0010(5) 0.0000(4)
Zn2 0.0759(6) 0.0523(5) 0.0935(7) -0.0119(5) 0.0054(6) 0.0008(5)
Zn3 0.0702(6) 0.0515(5) 0.0802(6) -0.0038(4) 0.0009(5) 0.0019(4)
Zn4 0.0754(6) 0.0529(5) 0.0947(7) 0.0070(5) 0.0015(6) 0.0029(5)
O1 0.067(3) 0.054(2) 0.068(3) -0.003(2) 0.000(2) 0.004(2)
O72 0.135(6) 0.133(6) 0.163(7) -0.047(5) -0.060(5) 0.041(5)
O71 0.124(5) 0.107(5) 0.117(5) -0.015(4) -0.037(4) 0.007(4)
O61 0.122(5) 0.096(4) 0.122(5) 0.022(4) -0.039(4) -0.017(4)
O62 0.130(6) 0.116(5) 0.157(6) 0.030(5) -0.060(5) -0.027(4)
O52 0.139(6) 0.142(6) 0.126(6) -0.036(5) 0.048(5) -0.029(5)
O51 0.129(6) 0.116(5) 0.173(7) -0.034(5) 0.062(5) -0.031(5)
O11 0.152(6) 0.057(3) 0.119(5) 0.003(3) 0.000(5) 0.007(4)
O12 0.126(5) 0.062(3) 0.112(4) -0.004(3) 0.000(4) 0.007(3)
O22 0.100(4) 0.058(3) 0.156(6) -0.001(3) -0.016(4) 0.002(3)
O21 0.114(4) 0.057(3) 0.118(5) 0.003(3) 0.004(4) 0.001(3)
O31 0.123(5) 0.093(4) 0.100(4) 0.016(4) 0.034(4) 0.006(4)
O32 0.135(5) 0.138(5) 0.133(5) 0.033(4) 0.033(4) 0.030(4)
C71 0.123(8) 0.103(7) 0.139(8) -0.033(6) -0.049(7) 0.015(6)
C72 0.116(7) 0.108(7) 0.125(7) -0.041(6) -0.049(6) 0.029(6)
C75 0.133(8) 0.124(8) 0.133(8) -0.054(6) -0.070(7) 0.045(6)
C85 0.144(8) 0.128(8) 0.155(9) -0.051(7) -0.069(7) 0.047(7)
C86 0.147(9) 0.135(8) 0.152(9) -0.057(7) -0.066(7) 0.056(7)
C84 0.137(8) 0.131(8) 0.153(9) -0.068(7) -0.065(7) 0.060(7)
C83 0.144(8) 0.137(8) 0.133(8) -0.057(7) -0.057(7) 0.056(7)
C65 0.114(7) 0.123(8) 0.136(8) 0.051(6) -0.055(6) -0.048(6)
C62 0.108(6) 0.107(6) 0.112(6) 0.024(5) -0.024(5) -0.027(5)
C61 0.096(6) 0.097(6) 0.120(7) 0.017(6) -0.042(5) -0.014(5)
C51 0.106(7) 0.103(7) 0.130(8) -0.029(6) 0.040(6) -0.025(6)
C52 0.105(7) 0.115(7) 0.121(7) -0.029(6) 0.039(6) -0.035(6)
C57 0.163(10) 0.199(11) 0.186(11) -0.067(9) 0.057(9) -0.053(9)
C56 0.152(10) 0.196(11) 0.186(10) -0.074(9) 0.081(8) -0.059(8)
C55 0.118(7) 0.126(8) 0.147(8) -0.065(7) 0.051(7) -0.040(6)
C54 0.153(9) 0.163(10) 0.180(10) -0.081(8) 0.080(8) -0.048(8)
C53 0.146(9) 0.165(10) 0.199(11) -0.083(9) 0.069(8) -0.067(8)
C81 0.122(7) 0.132(8) 0.134(8) -0.063(6) 0.057(6) -0.053(6)
C82 0.135(8) 0.137(8) 0.148(8) -0.066(7) 0.065(7) -0.048(7)
C11 0.111(6) 0.051(4) 0.108(6) -0.006(4) -0.003(5) 0.009(4)
C12 0.139(8) 0.048(4) 0.124(7) -0.007(5) -0.001(6) 0.011(5)
C13 0.187(10) 0.070(5) 0.126(8) -0.012(5) -0.006(7) 0.002(6)
C14 0.192(10) 0.073(5) 0.129(8) 0.016(6) -0.005(7) 0.013(6)
C15 0.158(8) 0.067(5) 0.123(7) -0.009(5) 0.008(7) 0.007(6)
C16 0.212(11) 0.070(6) 0.147(9) 0.001(6) -0.001(8) 0.023(7)
C17 0.186(10) 0.076(6) 0.148(9) -0.004(6) 0.004(8) 0.009(7)
C21 0.090(5) 0.047(4) 0.113(6) -0.016(4) -0.012(5) -0.001(4)
C22 0.089(5) 0.036(3) 0.114(6) -0.009(4) -0.002(4) 0.002(3)
C42 0.133(8) 0.124(7) 0.126(7) 0.054(6) 0.062(6) 0.048(6)
C41 0.118(7) 0.125(7) 0.127(8) 0.048(6) 0.051(6) 0.042(6)
C35 0.121(7) 0.127(8) 0.115(7) 0.054(6) 0.051(6) 0.046(6)
C32 0.112(7) 0.092(6) 0.115(7) 0.031(5) 0.041(6) 0.025(5)
C31 0.111(7) 0.093(6) 0.100(6) 0.014(5) 0.042(5) 0.025(5)
C23 0.106(6) 0.053(4) 0.147(8) -0.010(5) -0.002(6) -0.011(4)
C24 0.116(7) 0.053(4) 0.209(10) -0.019(6) 0.000(7) 0.004(5)
C37B 0.098(10) 0.124(12) 0.098(10) 0.014(9) 0.018(9) 0.012(9)
C34B 0.084(9) 0.110(11) 0.097(10) 0.021(9) 0.022(8) 0.026(8)
C33A 0.106(13) 0.089(12) 0.100(13) 0.006(10) 0.023(10) 0.005(10)
C36B 0.106(11) 0.128(12) 0.099(10) 0.043(9) 0.024(9) 0.027(9)
C34A 0.112(14) 0.098(13) 0.118(14) -0.006(11) 0.019(11) 0.026(11)
C33B 0.084(9) 0.114(11) 0.090(10) 0.032(8) 0.012(8) 0.014(8)
C37A 0.114(14) 0.100(13) 0.114(14) 0.012(11) 0.035(11) 0.021(10)
C36A 0.120(14) 0.103(13) 0.124(14) 0.012(11) 0.035(11) 0.007(11)
C67A 0.121(15) 0.128(15) 0.132(15) 0.023(12) -0.005(12) -0.010(12)
C66A 0.114(14) 0.131(15) 0.109(14) 0.014(11) -0.010(11) -0.010(11)
C67B 0.098(10) 0.087(9) 0.117(11) 0.020(8) -0.038(9) -0.017(8)
C64A 0.095(13) 0.117(14) 0.098(13) 0.017(11) -0.021(10) 0.001(11)
C63B 0.116(11) 0.083(9) 0.106(10) 0.005(8) -0.014(9) -0.020(8)
C66B 0.112(11) 0.093(10) 0.113(11) 0.036(8) -0.033(9) -0.026(8)
C64B 0.100(10) 0.097(10) 0.097(10) 0.020(8) -0.042(8) -0.010(8)
C63A 0.110(7) 0.116(8) 0.114(8) 0.020(7) -0.018(7) -0.020(7)
C77A 0.108(11) 0.126(12) 0.116(12) -0.015(10) -0.009(10) 0.001(9)
C76A 0.119(12) 0.138(13) 0.109(11) -0.021(10) -0.023(10) 0.012(10)
C74A 0.120(12) 0.132(13) 0.120(12) -0.002(10) -0.014(10) 0.000(10)
C73A 0.116(11) 0.119(12) 0.102(11) -0.026(9) -0.024(9) -0.005(9)
C74B 0.078(12) 0.077(12) 0.077(12) -0.017(9) -0.030(9) 0.028(9)
C76B 0.090(13) 0.079(12) 0.091(13) -0.023(10) -0.028(10) 0.015(10)
C73B 0.091(13) 0.079(13) 0.095(14) -0.018(10) -0.018(11) 0.000(10)
C77B 0.081(13) 0.084(13) 0.090(13) -0.002(10) -0.028(10) 0.016(10)
N1 0.57(4) 0.070(5) 0.129(9) 0.004(6) 0.015(14) 0.046(12)

loop_
_atom_type_symbol
_atom_type_description
_atom_type_scat_dispersion_real
_atom_type_scat_dispersion_imag
_atom_type_scat_source
C C 0.0181 0.0091 'International Tables Vol C Tables 4.2.6.8 and 6.1.1.4'
H H 0.0000 0.0000 'International Tables Vol C Tables 4.2.6.8 and 6.1.1.4'
O O 0.0492 0.0322 'International Tables Vol C Tables 4.2.6.8 and 6.1.1.4'
Zn Zn -1.5491 0.6778 'International Tables Vol C Tables 4.2.6.8 and 6.1.1.4'
N N 0.0311 0.0180 'International Tables Vol C Tables 4.2.6.8 and 6.1.1.4'

loop_
_geom_angle_atom_site_label_1
_geom_angle_atom_site_label_2
_geom_angle_atom_site_label_3
_geom_angle
_geom_angle_site_symmetry_1
_geom_angle_site_symmetry_3
O71 Zn1 O31 106.8(3) . .
O71 Zn1 O1 111.9(3) . .
O31 Zn1 O1 111.0(3) . .
O71 Zn1 O21 108.8(3) . .
O31 Zn1 O21 104.3(3) . .
O1 Zn1 O21 113.6(2) . .
O72 Zn2 O51 119.7(5) . .
O72 Zn2 O1 110.2(3) . .
O51 Zn2 O1 110.5(3) . .
O72 Zn2 O12 104.3(4) . .
O51 Zn2 O12 100.1(3) . .
O1 Zn2 O12 111.2(2) . .
O22 Zn3 O52 111.3(4) . .
O22 Zn3 O1 111.0(2) . .
O52 Zn3 O1 112.7(3) . .
O22 Zn3 O61 106.0(3) . .
O52 Zn3 O61 104.2(4) . .
O1 Zn3 O61 111.3(3) . .
O32 Zn4 O62 113.5(4) . .
O32 Zn4 O1 111.2(3) . .
O62 Zn4 O1 110.6(3) . .
O32 Zn4 O11 106.6(4) . .
O62 Zn4 O11 101.3(4) . .
O1 Zn4 O11 113.2(3) . .
Zn4 O1 Zn1 110.6(2) . .
Zn4 O1 Zn3 109.8(2) . .
Zn1 O1 Zn3 108.7(2) . .
Zn4 O1 Zn2 108.4(2) . .
Zn1 O1 Zn2 111.0(2) . .
Zn3 O1 Zn2 108.4(2) . .
C71 O72 Zn2 131.9(8) . .
C71 O71 Zn1 127.7(7) . .
C61 O61 Zn3 129.4(6) . .
C61 O62 Zn4 131.4(7) . .
C51 O52 Zn3 129.9(7) . .
C51 O51 Zn2 132.5(7) . .
C11 O11 Zn4 131.8(6) . .
C11 O12 Zn2 131.8(6) . .
C21 O22 Zn3 133.8(5) . .
C21 O21 Zn1 127.9(5) . .
C31 O31 Zn1 129.4(6) . .
C31 O32 Zn4 131.2(7) . .
O72 C71 O71 126.7(10) . .
O72 C71 C72 115.8(11) . .
O71 C71 C72 117.1(11) . .
C77B C72 C73B 114.5(19) . .
C77B C72 C71 121.9(15) . .
C73B C72 C71 123.5(16) . .
C77B C72 C73A 108.7(16) . .
C73B C72 C73A 30.7(11) . .
C71 C72 C73A 118.3(13) . .
C77B C72 C77A 31.4(13) . .
C73B C72 C77A 109.3(16) . .
C71 C72 C77A 120.5(13) . .
C73A C72 C77A 121.1(14) . .
C76B C75 C74B 115.0(17) . .
C76B C75 C74A 112.2(18) . .
C74B C75 C74A 32.9(12) . .
C76B C75 C85 123.2(15) . .
C74B C75 C85 121.8(13) . .
C74A C75 C85 116.2(14) . .
C76B C75 C76A 33.5(14) . .
C74B C75 C76A 107.5(15) . .
C74A C75 C76A 124.8(16) . .
C85 C75 C76A 118.9(13) . .
C84 C85 C86 119.1(11) . .
C84 C85 C75 121.9(10) . .
C86 C85 C75 118.9(10) . .
C81 C86 C85 120.3(11) 40_445 .
C81 C86 H86 119.9 40_445 .
C85 C86 H86 119.9 . .
C85 C84 C83 122.1(10) . .
C85 C84 H84 119.0 . .
C83 C84 H84 119.0 . .
C82 C83 C84 116.1(11) 40_445 .
C82 C83 C65 122.9(10) 40_445 30_445
C84 C83 C65 120.8(10) . 30_445
C64B C65 C66B 117.6(13) . .
C64B C65 C64A 38.4(12) . .
C66B C65 C64A 103.4(16) . .
C64B C65 C66A 102.8(16) . .
C66B C65 C66A 44.3(12) . .
C64A C65 C66A 119.1(19) . .
C64B C65 C83 120.8(11) . 36_454
C66B C65 C83 121.5(11) . 36_454
C64A C65 C83 121.7(15) . 36_454
C66A C65 C83 119.0(15) . 36_454
C63A C62 C67B 102.1(15) . .
C63A C62 C63B 40.1(11) . .
C67B C62 C63B 118.9(13) . .
C63A C62 C61 122.0(16) . .
C67B C62 C61 121.6(11) . .
C63B C62 C61 119.4(12) . .
C63A C62 C67A 116(2) . .
C67B C62 C67A 44.1(12) . .
C63B C62 C67A 101.2(16) . .
C61 C62 C67A 122.1(16) . .
O61 C61 O62 125.0(9) . .
O61 C61 C62 119.8(9) . .
O62 C61 C62 115.1(9) . .
O52 C51 O51 124.1(10) . .
O52 C51 C52 119.2(10) . .
O51 C51 C52 116.7(10) . .
C57 C52 C53 112.7(11) . .
C57 C52 C51 121.7(11) . .
C53 C52 C51 125.6(11) . .
C52 C57 C56 121.1(14) . .
C52 C57 H57 119.5 . .
C56 C57 H57 119.5 . .
C55 C56 C57 124.4(15) . .
C55 C56 H56 117.8 . .
C57 C56 H56 117.8 . .
C56 C55 C54 113.8(12) . .
C56 C55 C81 123.0(11) . .
C54 C55 C81 123.2(10) . .
C53 C54 C55 124.5(13) . .
C53 C54 H54 117.8 . .
C55 C54 H54 117.8 . .
C54 C53 C52 123.1(13) . .
C54 C53 H53 118.5 . .
C52 C53 H53 118.5 . .
C86 C81 C82 116.7(10) 15_455 .
C86 C81 C55 120.6(10) 15_455 .
C82 C81 C55 122.3(9) . .
C83 C82 C81 125.6(11) 15_455 .
C83 C82 H82 117.2 15_455 .
C81 C82 H82 117.2 . .
O12 C11 O11 123.5(7) . .
O12 C11 C12 117.8(9) . .
O11 C11 C12 118.7(9) . .
C13 C12 C17 117.1(9) . .
C13 C12 C11 121.1(10) . .
C17 C12 C11 121.6(10) . .
C12 C13 C14 120.9(11) . .
C12 C13 H13 119.6 . .
C14 C13 H13 119.6 . .
N1 C14 C13 117.1(12) . .
N1 C14 C15 122.5(10) . .
C13 C14 C15 120.3(11) . .
C16 C15 C14 118.3(10) . .
C16 C15 C15 125.4(7) . 26_454
C14 C15 C15 116.3(6) . 26_454
C15 C16 C17 119.6(13) . .
C15 C16 H16 120.2 . .
C17 C16 H16 120.2 . .
C16 C17 C12 123.5(12) . .
C16 C17 H17 118.2 . .
C12 C17 H17 118.2 . .
O22 C21 O21 124.8(7) . .
O22 C21 C22 117.1(8) . .
O21 C21 C22 118.0(8) . .
C24 C22 C23 117.7(7) . .
C24 C22 C21 119.6(8) . .
C23 C22 C21 122.8(8) . .
C41 C42 C41 122.5(11) . 9
C41 C42 H42 118.8 . .
C41 C42 H42 118.8 9 .
C42 C41 C42 117.2(10) . 5
C42 C41 C35 122.0(10) . .
C42 C41 C35 120.3(10) 5 .
C34A C35 C34B 39.4(13) . .
C34A C35 C36A 116.7(18) . .
C34B C35 C36A 102.0(15) . .
C34A C35 C41 124.2(16) . .
C34B C35 C41 122.7(12) . .
C36A C35 C41 119.1(14) . .
C34A C35 C36B 101.9(16) . .
C34B C35 C36B 119.2(12) . .
C36A C35 C36B 45.7(12) . .
C41 C35 C36B 118.0(11) . .
C33A C32 C33B 39.0(10) . .
C33A C32 C37A 116.2(17) . .
C33B C32 C37A 103.7(14) . .
C33A C32 C37B 103.4(14) . .
C33B C32 C37B 120.2(13) . .
C37A C32 C37B 42.0(12) . .
C33A C32 C31 124.0(14) . .
C33B C32 C31 123.2(12) . .
C37A C32 C31 119.8(14) . .
C37B C32 C31 116.6(12) . .
O32 C31 O31 126.5(9) . .
O32 C31 C32 116.2(9) . .
O31 C31 C32 117.4(9) . .
C22 C23 C23 121.6(5) . 28_445
C22 C23 H23 119.2 . .
C23 C23 H23 119.2 28_445 .
C22 C24 C24 120.6(5) . 28_445
C22 C24 H24 119.7 . .
C24 C24 H24 119.7 28_445 .
C32 C37B C36B 119.4(17) . .
C32 C37B H37B 120.3 . .
C36B C37B H37B 120.3 . .
C35 C34B C33B 122.5(16) . .
C35 C34B H34B 118.8 . .
C33B C34B H34B 118.8 . .
C32 C33A C34A 120(2) . .
C32 C33A H33A 120.0 . .
C34A C33A H33A 120.0 . .
C37B C36B C35 118.2(16) . .
C37B C36B H36B 120.9 . .
C35 C36B H36B 120.9 . .
C35 C34A C33A 124(2) . .
C35 C34A H34A 118.0 . .
C33A C34A H34A 118.0 . .
C32 C33B C34B 120.2(16) . .
C32 C33B H33B 119.9 . .
C34B C33B H33B 119.9 . .
C36A C37A C32 123(2) . .
C36A C37A H37A 118.3 . .
C32 C37A H37A 118.3 . .
C37A C36A C35 119(2) . .
C37A C36A H36A 120.4 . .
C35 C36A H36A 120.4 . .
C66A C67A C62 124(3) . .
C66A C67A H67A 118.1 . .
C62 C67A H67A 118.1 . .
C67A C66A C65 117(3) . .
C67A C66A H66A 121.3 . .
C65 C66A H66A 121.3 . .
C62 C67B C66B 120.4(16) . .
C62 C67B H67B 119.8 . .
C66B C67B H67B 119.8 . .
C63A C64A C65 120(3) . .
C63A C64A H64A 120.0 . .
C65 C64A H64A 120.0 . .
C62 C63B C64B 119.1(16) . .
C62 C63B H63B 120.5 . .
C64B C63B H63B 120.5 . .
C67B C66B C65 122.5(15) . .
C67B C66B H66B 118.7 . .
C65 C66B H66B 118.7 . .
C65 C64B C63B 121.3(16) . .
C65 C64B H64B 119.3 . .
C63B C64B H64B 119.3 . .
C62 C63A C64A 123(3) . .
C62 C63A H63A 118.4 . .
C64A C63A H63A 118.4 . .
C76A C77A C72 123(2) . .
C76A C77A H77A 118.7 . .
C72 C77A H77A 118.7 . .
C77A C76A C75 115(2) . .
C77A C76A H76A 122.7 . .
C75 C76A H76A 122.7 . .
C73A C74A C75 117(2) . .
C73A C74A H74A 121.3 . .
C75 C74A H74A 121.3 . .
C74A C73A C72 119.1(19) . .
C74A C73A H73A 120.4 . .
C72 C73A H73A 120.4 . .
C73B C74B C75 125(2) . .
C73B C74B H74B 117.3 . .
C75 C74B H74B 117.3 . .
C75 C76B C77B 122(2) . .
C75 C76B H76B 119.1 . .
C77B C76B H76B 119.1 . .
C74B C73B C72 121(3) . .
C74B C73B H73B 119.5 . .
C72 C73B H73B 119.5 . .
C72 C77B C76B 122(2) . .
C72 C77B H77B 118.8 . .
C76B C77B H77B 118.8 . .
N1 N1 C14 121.2(7) 26_454 .

loop_
_geom_bond_atom_site_label_1
_geom_bond_atom_site_label_2
_geom_bond_distance
_geom_bond_site_symmetry_2
Zn1 O71 1.928(7) .
Zn1 O31 1.933(6) .
Zn1 O1 1.937(5) .
Zn1 O21 1.968(6) .
Zn2 O72 1.884(8) .
Zn2 O51 1.913(8) .
Zn2 O1 1.958(5) .
Zn2 O12 1.982(6) .
Zn3 O22 1.918(6) .
Zn3 O52 1.919(7) .
Zn3 O1 1.949(5) .
Zn3 O61 1.964(7) .
Zn4 O32 1.904(8) .
Zn4 O62 1.928(7) .
Zn4 O1 1.934(5) .
Zn4 O11 1.936(6) .
O72 C71 1.296(14) .
O71 C71 1.311(14) .
O61 C61 1.250(12) .
O62 C61 1.298(12) .
O52 C51 1.272(12) .
O51 C51 1.284(12) .
O11 C11 1.273(11) .
O12 C11 1.267(11) .
O22 C21 1.272(10) .
O21 C21 1.284(10) .
O31 C31 1.289(11) .
O32 C31 1.266(12) .
C71 C72 1.469(15) .
C72 C77B 1.32(3) .
C72 C73B 1.36(3) .
C72 C73A 1.47(3) .
C72 C77A 1.48(3) .
C75 C76B 1.28(3) .
C75 C74B 1.34(3) .
C75 C74A 1.44(3) .
C75 C85 1.505(15) .
C75 C76A 1.53(3) .
C85 C84 1.355(15) .
C85 C86 1.461(15) .
C86 C81 1.379(15) 40_445
C86 H86 0.9300 .
C84 C83 1.413(15) .
C84 H84 0.9300 .
C83 C82 1.379(15) 40_445
C83 C65 1.483(15) 30_445
C65 C64B 1.35(2) .
C65 C66B 1.37(2) .
C65 C64A 1.37(3) .
C65 C66A 1.47(3) .
C65 C83 1.483(15) 36_454
C62 C63A 1.34(3) .
C62 C67B 1.347(19) .
C62 C63B 1.40(2) .
C62 C61 1.444(14) .
C62 C67A 1.48(4) .
C51 C52 1.449(14) .
C52 C57 1.358(18) .
C52 C53 1.364(16) .
C57 C56 1.383(18) .
C57 H57 0.9300 .
C56 C55 1.277(17) .
C56 H56 0.9300 .
C55 C54 1.350(17) .
C55 C81 1.464(14) .
C54 C53 1.303(17) .
C54 H54 0.9300 .
C53 H53 0.9300 .
C81 C86 1.379(15) 15_455
C81 C82 1.393(15) .
C82 C83 1.379(15) 15_455
C82 H82 0.9300 .
C11 C12 1.469(11) .
C12 C13 1.343(15) .
C12 C17 1.382(15) .
C13 C14 1.401(14) .
C13 H13 0.9300 .
C14 N1 1.361(15) .
C14 C15 1.412(16) .
C15 C16 1.343(16) .
C15 C15 1.462(19) 26_454
C16 C17 1.376(15) .
C16 H16 0.9300 .
C17 H17 0.9300 .
C21 C22 1.474(10) .
C22 C24 1.354(13) .
C22 C23 1.360(12) .
C42 C41 1.392(14) .
C42 C41 1.430(14) 9
C42 H42 0.9300 .
C41 C42 1.429(14) 5
C41 C35 1.445(13) .
C35 C34A 1.28(3) .
C35 C34B 1.37(2) .
C35 C36A 1.44(3) .
C35 C36B 1.45(2) .
C32 C33A 1.35(3) .
C32 C33B 1.38(2) .
C32 C37A 1.39(3) .
C32 C37B 1.44(2) .
C32 C31 1.463(13) .
C23 C23 1.376(16) 28_445
C23 H23 0.9300 .
C24 C24 1.422(17) 28_445
C24 H24 0.9300 .
C37B C36B 1.44(3) .
C37B H37B 0.9300 .
C34B C33B 1.40(2) .
C34B H34B 0.9300 .
C33A C34A 1.44(4) .
C33A H33A 0.9300 .
C36B H36B 0.9300 .
C34A H34A 0.9300 .
C33B H33B 0.9300 .
C37A C36A 1.36(4) .
C37A H37A 0.9300 .
C36A H36A 0.9300 .
C67A C66A 1.29(4) .
C67A H67A 0.9300 .
C66A H66A 0.9300 .
C67B C66B 1.37(2) .
C67B H67B 0.9300 .
C64A C63A 1.37(4) .
C64A H64A 0.9300 .
C63B C64B 1.41(2) .
C63B H63B 0.9300 .
C66B H66B 0.9300 .
C64B H64B 0.9300 .
C63A H63A 0.9300 .
C77A C76A 1.34(3) .
C77A H77A 0.9300 .
C76A H76A 0.9300 .
C74A C73A 1.41(3) .
C74A H74A 0.9300 .
C73A H73A 0.9300 .
C74B C73B 1.31(4) .
C74B H74B 0.9300 .
C76B C77B 1.40(4) .
C76B H76B 0.9300 .
C73B H73B 0.9300 .
C77B H77B 0.9300 .
N1 N1 1.30(2) 26_454
